data_4061467
loop_
_publ_author_name
'Tamm, M.'
'Kunst, A.'
'Bannenberg, T.'
'Herdtweck, E.'
'Schmid, R.'

_publ_section_title
;
Cycloheptatrienyl-Cyclopentadienlyl-Zirconium Sandwich Complexes: 
Structure and Bonding
;
_journal_issue 13
_journal_name_full Organometallics
_journal_page_first 3163
_journal_page_last 3171
_journal_paper_doi 10.1021/om050192c
_journal_volume 24
_journal_year 2005
_chemical_formula_moiety 'C12 H12 Zr'
_chemical_formula_sum 'C12 H12 Zr'
_chemical_formula_weight 247.44
_space_group_IT_number 62
_space_group_name_Hall '-P 2ac 2n'
_space_group_name_H-M_alt 'P n m a'
_symmetry_cell_setting orthorhombic
_symmetry_space_group_name_Hall '-P 2ac 2n'
_symmetry_space_group_name_H-M 'P n m a'
_cell_angle_alpha 90
_cell_angle_beta 90
_cell_angle_gamma 90
_cell_formula_units_Z 4
_cell_length_a 11.1033(2)
_cell_length_b 10.5715(2)
_cell_length_c 8.2212(1)
_cell_measurement_temperature 133(1)
_cell_volume 964.99(3)
_diffrn_ambient_temperature 133(1)
_exptl_crystal_density_diffrn 1.703
_cod_depositor_comments
;
The following automatic conversions were performed:
'_symmetry_cell_setting' value 'Orthorhombic' changed to 'orthorhombic'
according to '/home/saulius/struct/CIF-dictionaries/cif_core.dic'
dictionary named 'cif_core.dic' version 2.4.1 from 2010-06-29.

Automatic conversion script
Id: cif_fix_enum 1527 2010-12-29 10:47:43Z saulius 
;
_cod_database_code 4061467

loop_
_symmetry_equiv_pos_as_xyz
x,y,z
1/2-x,-y,1/2+z
1/2+x,1/2-y,1/2-z
-x,1/2+y,-z
-x,-y,-z
1/2+x,y,1/2-z
1/2-x,1/2+y,1/2+z
x,1/2-y,z

loop_
_atom_site_aniso_label
_atom_site_aniso_U_11
_atom_site_aniso_U_22
_atom_site_aniso_U_33
_atom_site_aniso_U_23
_atom_site_aniso_U_13
_atom_site_aniso_U_12
Zr 0.0152(1) 0.0203(1) 0.0137(1) 0.0000 0.0039(1) 0.0000
C1 0.0158(11) 0.0544(17) 0.0190(12) 0.0000 -0.0018(9) 0.0000
C2 0.0246(8) 0.0326(9) 0.0245(8) 0.0101(7) 0.0071(7) 0.0127(7)
C3 0.0286(8) 0.0180(8) 0.0246(8) -0.0018(7) 0.0110(7) 0.0007(6)
C4 0.0231(8) 0.0296(8) 0.0161(7) -0.0055(7) 0.0014(6) -0.0048(7)
C5 0.0193(11) 0.0433(14) 0.0117(10) 0.0000 0.0024(9) 0.0000
C6 0.0254(8) 0.0226(8) 0.0216(8) 0.0070(7) 0.0101(6) 0.0029(6)
C7 0.0168(7) 0.0260(8) 0.0216(8) -0.0034(7) 0.0049(6) -0.0060(6)

loop_
_atom_site_label
_atom_site_type_symbol
_atom_site_thermal_displace_type
_atom_site_fract_x
_atom_site_fract_y
_atom_site_fract_z
_atom_site_occupancy
_atom_site_U_iso_or_equiv
_atom_site_calc_flag
_atom_site_refinement_flags
Zr Zr Uani 0.13759(2) 0.25000 0.94639(2) 1.000 0.0164(1) . .
C1 C Uani 0.3468(2) 0.25000 0.9525(3) 1.000 0.0297(8) . .
C2 C Uani 0.30899(14) 0.12893(17) 0.8967(2) 1.000 0.0272(5) . .
C3 C Uani 0.22363(14) 0.09904(15) 0.77399(19) 1.000 0.0237(5) . .
C4 C Uani 0.15492(13) 0.18264(15) 0.67607(18) 1.000 0.0229(4) . .
C5 C Uani 0.0870(2) 0.25000 1.2419(3) 1.000 0.0248(7) . .
C6 C Uani 0.03087(14) 0.14208(15) 1.17553(18) 1.000 0.0232(5) . .
C7 C Uani -0.05931(13) 0.18341(15) 1.06761(18) 1.000 0.0215(4) . .
H11 H Uiso 0.397(2) 0.25000 1.042(3) 1.000 0.038(7) . .
H21 H Uiso 0.3353(16) 0.0631(19) 0.955(2) 1.000 0.035(5) . .
H31 H Uiso 0.2050(15) 0.0138(17) 0.761(2) 1.000 0.029(4) . .
H41 H Uiso 0.0951(15) 0.1426(17) 0.611(2) 1.000 0.031(4) . .
H51 H Uiso 0.149(2) 0.25000 1.309(3) 1.000 0.037(8) . .
H61 H Uiso 0.0523(15) 0.0590(16) 1.1969(19) 1.000 0.028(5) . .
H71 H Uiso -0.1078(15) 0.1347(18) 1.007(2) 1.000 0.028(5) . .

loop_
_geom_bond_atom_site_label_1
_geom_bond_atom_site_label_2
_geom_bond_distance
_geom_bond_site_symmetry_1
_geom_bond_site_symmetry_2
_geom_bond_publ_flag
Zr C1 2.323(2) . . yes
Zr C2 2.3295(16) . . yes
Zr C3 2.3384(16) . . yes
Zr C4 2.3416(15) . . yes
Zr C5 2.494(2) . . yes
Zr C6 2.5009(15) . . yes
Zr C7 2.5037(15) . . yes
C1 C2 1.423(2) . . no
C2 C3 1.420(2) . . no
C3 C4 1.418(2) . . no
C4 C4 1.424(2) . 8_555 no
C5 C6 1.410(2) . . no
C6 C7 1.407(2) . . no
C7 C7 1.408(2) . 8_555 no
C1 H11 0.92(2) . . no
C2 H21 0.894(19) . . no
C3 H31 0.931(18) . . no
C4 H41 0.952(17) . . no
C5 H51 0.88(2) . . no
C6 H61 0.927(17) . . no
C7 H71 0.896(17) . . no
